data_7207852
loop_
_publ_author_name
'Burrows, Andrew D.'
'Mahon, Mary F.'
'Raithby, Paul R.'
'Warren, Anna J.'
'Teat, Simon J.'
'Warren, John E.'

_publ_section_title
;
 The effect of carboxylate and N,N&#x2032;-ditopic ligand lengths on the
 structures of copper and zinc coordination polymers
;
_journal_issue 10
_journal_name_full CrystEngComm
_journal_page_first 3658
_journal_paper_doi 10.1039/c2ce06709a
_journal_volume 14
_journal_year 2012
_chemical_formula_sum 'C64 H62 N4 O10 Zn2'
_chemical_formula_weight 1177.92
_chemical_name_systematic
;
?
;
_space_group_IT_number 15
_symmetry_cell_setting monoclinic
_symmetry_space_group_name_Hall '-C 2yc'
_symmetry_space_group_name_H-M 'C 1 2/c 1'
_atom_sites_solution_hydrogens geom
_atom_sites_solution_primary direct
_atom_sites_solution_secondary difmap
_audit_creation_method SHELXL-97
_cell_angle_alpha 90.00
_cell_angle_beta 104.624(7)
_cell_angle_gamma 90.00
_cell_formula_units_Z 4
_cell_length_a 23.043(10)
_cell_length_b 9.582(4)
_cell_length_c 26.852(11)
_cell_measurement_temperature 100(2)
_cell_volume 5737(4)
_computing_cell_refinement 'Bruker SMART'
_computing_data_collection 'Bruker SMART'
_computing_data_reduction 'Bruker SAINT'
_computing_molecular_graphics POVRAY
_computing_publication_material 'SHELXTL (Sheldrick, 1997)'
_computing_structure_refinement 'SHELXTL (Sheldrick, 1997)'
_computing_structure_solution 'SHELXTS (Sheldrick, 1997)'
_diffrn_ambient_temperature 100(2)
_diffrn_measured_fraction_theta_full 0.989
_diffrn_measured_fraction_theta_max 0.989
_diffrn_measurement_device_type 'Bruker APEX2'
_diffrn_measurement_method '3000 0.3 degree images with \f and \w scans'
_diffrn_radiation_monochromator 'Channel-cut Si(111)'
_diffrn_radiation_source 'Station 11.3.1 ALS'
_diffrn_radiation_type Synchrotron
_diffrn_radiation_wavelength 0.77490
_diffrn_reflns_av_R_equivalents 0.1063
_diffrn_reflns_av_sigmaI/netI 0.0695
_diffrn_reflns_limit_h_max 20
_diffrn_reflns_limit_h_min -20
_diffrn_reflns_limit_k_max 8
_diffrn_reflns_limit_k_min -8
_diffrn_reflns_limit_l_max 24
_diffrn_reflns_limit_l_min -24
_diffrn_reflns_number 10340
_diffrn_reflns_theta_full 20.65
_diffrn_reflns_theta_max 20.65
_diffrn_reflns_theta_min 3.92
_exptl_absorpt_coefficient_mu 0.899
_exptl_absorpt_correction_T_max 0.74
_exptl_absorpt_correction_T_min 0.53
_exptl_absorpt_correction_type multi-scan
_exptl_absorpt_process_details 'SORTAV (Blessing, 1995)'
_exptl_crystal_colour colorless
_exptl_crystal_density_diffrn 1.364
_exptl_crystal_density_method 'not measured'
_exptl_crystal_description needle
_exptl_crystal_F_000 2456
_exptl_crystal_size_max 0.04
_exptl_crystal_size_mid 0.01
_exptl_crystal_size_min 0.01
_refine_diff_density_max 0.296
_refine_diff_density_min -0.221
_refine_diff_density_rms 0.055
_refine_ls_extinction_method none
_refine_ls_goodness_of_fit_ref 1.032
_refine_ls_hydrogen_treatment constr
_refine_ls_matrix_type full
_refine_ls_number_parameters 428
_refine_ls_number_reflns 2253
_refine_ls_number_restraints 60
_refine_ls_restrained_S_all 1.024
_refine_ls_R_factor_all 0.0804
_refine_ls_R_factor_gt 0.0423
_refine_ls_shift/su_max 0.000
_refine_ls_shift/su_mean 0.000
_refine_ls_structure_factor_coef Fsqd
_refine_ls_weighting_details 'calc w=1/[\s^2^(Fo^2^)+(0.0409P)^2^+0.0000P] where P=(Fo^2^+2Fc^2^)/3'
_refine_ls_weighting_scheme calc
_refine_ls_wR_factor_gt 0.0781
_refine_ls_wR_factor_ref 0.0866
_reflns_number_gt 1557
_reflns_number_total 2253
_reflns_threshold_expression >2sigma(I)
_cod_data_source_file c2ce06709a.txt
_cod_data_source_block compound3_bath892
_cod_depositor_comments
;
The following automatic conversions were performed:

'_symmetry_cell_setting' value 'Monoclinic' changed to 'monoclinic'
according to /home/saulius/struct/CIF-dictionaries/cif_core.dic
dictionary named 'cif_core.dic' version 2.4.1 from 2010-06-29.

Automatic conversion script
Id: cif_fix_values 1715 2011-07-08 13:25:40Z adriana 
;
_cod_original_sg_symbol_H-M C2/c
_cod_database_code 7207852

loop_
_symmetry_equiv_pos_as_xyz
'x, y, z'
'-x, y, -z+1/2'
'x+1/2, y+1/2, z'
'-x+1/2, y+1/2, -z+1/2'
'-x, -y, -z'
'x, -y, z-1/2'
'-x+1/2, -y+1/2, -z'
'x+1/2, -y+1/2, z-1/2'

loop_
_atom_site_label
_atom_site_type_symbol
_atom_site_fract_x
_atom_site_fract_y
_atom_site_fract_z
_atom_site_U_iso_or_equiv
_atom_site_adp_type
_atom_site_occupancy
_atom_site_symmetry_multiplicity
_atom_site_calc_flag
_atom_site_refinement_flags
_atom_site_disorder_assembly
_atom_site_disorder_group
Zn1 Zn 0.0000 -0.63772(12) 0.2500 0.0237(4) Uani 1 2 d S . .
Zn2 Zn 0.0000 -0.93927(12) 0.2500 0.0261(4) Uani 1 2 d S . .
O1 O 0.07643(19) -0.6726(5) 0.30704(16) 0.0242(13) Uani 1 1 d . . .
O2 O 0.08841(18) -0.8952(5) 0.28428(17) 0.0283(12) Uani 1 1 d . . .
O3 O -0.04841(17) -0.6800(5) 0.30392(17) 0.0269(13) Uani 1 1 d . . .
O4 O -0.01824(19) -0.9046(5) 0.31870(17) 0.0283(13) Uani 1 1 d . . .
O5 O 0.3198(3) -0.6973(7) 0.2645(2) 0.0789(19) Uani 1 1 d . . .
N1 N 0.0000 -0.4205(8) 0.2500 0.021(2) Uani 1 2 d SU . .
N2 N 0.0000 -0.1520(7) 0.2500 0.026(2) Uani 1 2 d SU . .
N3 N 0.2621(3) -0.5276(7) 0.2894(2) 0.0493(18) Uani 1 1 d . . .
C1 C 0.1070(3) -0.7847(10) 0.3087(3) 0.0254(17) Uani 1 1 d . . .
C2 C 0.1696(3) -0.7835(8) 0.3424(3) 0.0228(16) Uani 1 1 d . . .
C3 C 0.1874(3) -0.6919(8) 0.3830(3) 0.0332(19) Uani 1 1 d . . .
H3 H 0.1595 -0.6257 0.3896 0.040 Uiso 1 1 calc R . .
C4 C 0.2452(3) -0.6948(7) 0.4143(3) 0.0306(18) Uani 1 1 d . . .
H4 H 0.2561 -0.6320 0.4425 0.037 Uiso 1 1 calc R . .
C5 C 0.2876(3) -0.7883(8) 0.4051(3) 0.0275(17) Uani 1 1 d . . .
C6 C 0.2691(3) -0.8817(7) 0.3638(3) 0.0307(19) Uani 1 1 d . . .
H6 H 0.2970 -0.9472 0.3568 0.037 Uiso 1 1 calc R . .
C7 C 0.2110(3) -0.8799(7) 0.3329(3) 0.0309(18) Uani 1 1 d . . .
H7 H 0.1993 -0.9443 0.3053 0.037 Uiso 1 1 calc R . .
C8 C 0.3495(3) -0.7958(7) 0.4387(3) 0.0285(18) Uani 1 1 d . . .
C9 C 0.3606(3) -0.7917(8) 0.4919(3) 0.0359(19) Uani 1 1 d . . .
H9 H 0.3279 -0.7802 0.5070 0.043 Uiso 1 1 calc R . .
C10 C 0.4174(4) -0.8037(8) 0.5233(3) 0.050(2) Uani 1 1 d . . .
H10 H 0.4238 -0.8008 0.5597 0.060 Uiso 1 1 calc R . .
C11 C 0.4661(4) -0.8203(7) 0.5010(4) 0.049(2) Uani 1 1 d . . .
H11 H 0.5057 -0.8298 0.5223 0.059 Uiso 1 1 calc R . .
C12 C 0.4562(3) -0.8228(7) 0.4483(4) 0.041(2) Uani 1 1 d . . .
H12 H 0.4891 -0.8335 0.4333 0.049 Uiso 1 1 calc R . .
C13 C 0.3984(3) -0.8099(7) 0.4170(3) 0.034(2) Uani 1 1 d . . .
H13 H 0.3921 -0.8107 0.3807 0.041 Uiso 1 1 calc R . .
C14 C -0.0438(3) -0.7925(10) 0.3294(3) 0.0292(18) Uani 1 1 d . . .
C15 C -0.0705(3) -0.7970(10) 0.3745(2) 0.0250(17) Uani 1 1 d . . .
C16 C -0.1019(3) -0.6847(8) 0.3875(3) 0.029(2) Uani 1 1 d . . .
H16 H -0.1076 -0.6035 0.3665 0.035 Uiso 1 1 calc R . .
C17 C -0.1251(3) -0.6882(8) 0.4302(3) 0.0286(19) Uani 1 1 d . . .
H17 H -0.1465 -0.6102 0.4382 0.034 Uiso 1 1 calc R . .
C18 C -0.1169(3) -0.8071(9) 0.4619(3) 0.0335(19) Uani 1 1 d . A .
C19 C -0.0854(3) -0.9214(8) 0.4483(3) 0.041(2) Uani 1 1 d . . .
H19 H -0.0792 -1.0030 0.4691 0.049 Uiso 1 1 calc R . .
C20 C -0.0634(3) -0.9156(8) 0.4051(3) 0.033(2) Uani 1 1 d . . .
H20 H -0.0431 -0.9942 0.3962 0.039 Uiso 1 1 calc R . .
C21 C -0.1379(3) -0.8096(9) 0.5099(3) 0.0332(18) Uani 1 1 d U . .
C22 C -0.1888(7) -0.7289(14) 0.5158(5) 0.045(4) Uani 0.55 1 d P A 1
H22 H -0.2103 -0.6736 0.4878 0.054 Uiso 0.55 1 calc PR A 1
C23 C -0.2076(7) -0.7298(18) 0.5620(6) 0.057(4) Uani 0.55 1 d P A 1
H23 H -0.2401 -0.6736 0.5659 0.069 Uiso 0.55 1 calc PR A 1
C24 C -0.1768(4) -0.8161(10) 0.6016(3) 0.049(2) Uani 1 1 d . . .
H24 H -0.1890 -0.8178 0.6328 0.058 Uiso 1 1 calc R A 1
C25 C -0.1318(9) -0.8949(18) 0.5978(7) 0.045(5) Uani 0.55 1 d P A 1
H25 H -0.1118 -0.9505 0.6262 0.054 Uiso 0.55 1 calc PR A 1
C26 C -0.1125(8) -0.8984(16) 0.5517(7) 0.039(4) Uani 0.55 1 d P A 1
H26 H -0.0819 -0.9620 0.5488 0.046 Uiso 0.55 1 calc PR A 1
C27 C 0.0492(6) -0.3629(16) 0.2935(6) 0.034(4) Uani 0.50 1 d PU B -1
H27A H 0.0883 -0.4011 0.2911 0.041 Uiso 0.50 1 calc PR B -1
H27B H 0.0424 -0.3932 0.3268 0.041 Uiso 0.50 1 calc PR B -1
C28 C 0.0514(5) -0.2036(15) 0.2920(5) 0.019(3) Uani 0.50 1 d PU B -1
H28A H 0.0487 -0.1647 0.3255 0.023 Uiso 0.50 1 calc PR B -1
H28B H 0.0898 -0.1727 0.2854 0.023 Uiso 0.50 1 calc PR B -1
C29 C 0.0144(7) -0.3689(17) 0.2021(6) 0.038(4) Uani 0.50 1 d PU B -1
H29A H -0.0157 -0.4053 0.1718 0.046 Uiso 0.50 1 calc PR B -1
H29B H 0.0542 -0.4049 0.2006 0.046 Uiso 0.50 1 calc PR B -1
C30 C 0.0149(6) -0.2104(16) 0.1998(5) 0.025(3) Uani 0.50 1 d PU B -1
H30A H -0.0153 -0.1773 0.1690 0.030 Uiso 0.50 1 calc PR B -1
H30B H 0.0549 -0.1769 0.1977 0.030 Uiso 0.50 1 calc PR B -1
C31 C -0.0549(6) -0.3658(16) 0.2542(7) 0.032(4) Uani 0.50 1 d PU B -1
H31A H -0.0631 -0.3982 0.2867 0.039 Uiso 0.50 1 calc PR B -1
H31B H -0.0874 -0.4009 0.2254 0.039 Uiso 0.50 1 calc PR B -1
C32 C -0.0546(6) -0.2084(15) 0.2532(6) 0.021(3) Uani 0.50 1 d PU B -1
H32A H -0.0864 -0.1759 0.2233 0.025 Uiso 0.50 1 calc PR B -1
H32B H -0.0643 -0.1731 0.2847 0.025 Uiso 0.50 1 calc PR B -1
C33 C 0.3122(4) -0.5993(11) 0.2943(4) 0.065(3) Uani 1 1 d . . .
H33 H 0.3451 -0.5760 0.3222 0.078 Uiso 1 1 calc R . .
C34 C 0.2067(3) -0.5536(9) 0.2507(3) 0.062(3) Uani 1 1 d . . .
H34A H 0.2140 -0.6210 0.2255 0.093 Uiso 1 1 calc R . .
H34B H 0.1919 -0.4660 0.2332 0.093 Uiso 1 1 calc R . .
H34C H 0.1767 -0.5914 0.2672 0.093 Uiso 1 1 calc R . .
C35 C 0.2598(4) -0.4153(9) 0.3277(3) 0.073(3) Uani 1 1 d . . .
H35A H 0.2985 -0.4101 0.3532 0.110 Uiso 1 1 calc R . .
H35B H 0.2282 -0.4368 0.3449 0.110 Uiso 1 1 calc R . .
H35C H 0.2512 -0.3256 0.3098 0.110 Uiso 1 1 calc R . .
C22A C -0.1370(7) -0.6874(17) 0.5381(6) 0.034(2) Uani 0.45 1 d PU A 2
H22A H -0.1224 -0.6030 0.5274 0.041 Uiso 0.45 1 calc PR A 2
C23A C -0.1574(8) -0.6907(18) 0.5813(7) 0.035(3) Uani 0.45 1 d PU A 2
H23A H -0.1590 -0.6055 0.5990 0.042 Uiso 0.45 1 calc PR A 2
C25A C -0.1723(9) -0.942(2) 0.5732(8) 0.029(5) Uani 0.45 1 d P A 2
H25A H -0.1826 -1.0299 0.5848 0.035 Uiso 0.45 1 calc PR A 2
C26A C -0.1520(9) -0.931(2) 0.5272(8) 0.028(6) Uani 0.45 1 d P A 2
H26A H -0.1485 -1.0137 0.5086 0.034 Uiso 0.45 1 calc PR A 2

loop_
_atom_site_aniso_label
_atom_site_aniso_U_11
_atom_site_aniso_U_22
_atom_site_aniso_U_33
_atom_site_aniso_U_23
_atom_site_aniso_U_13
_atom_site_aniso_U_12
Zn1 0.0232(8) 0.0113(8) 0.0372(9) 0.000 0.0085(6) 0.000
Zn2 0.0229(8) 0.0139(9) 0.0390(9) 0.000 0.0030(7) 0.000
O1 0.020(3) 0.021(4) 0.029(3) -0.003(2) 0.002(2) -0.003(2)
O2 0.023(3) 0.020(3) 0.040(3) -0.005(3) 0.004(2) -0.003(2)
O3 0.023(3) 0.025(4) 0.035(3) 0.011(3) 0.011(2) -0.003(2)
O4 0.027(3) 0.015(3) 0.041(3) 0.009(2) 0.005(2) -0.002(2)
O5 0.084(4) 0.072(5) 0.096(5) -0.012(4) 0.051(4) -0.002(4)
N1 0.022(5) 0.007(5) 0.031(5) 0.000 0.004(4) 0.000
N2 0.020(5) 0.014(5) 0.041(6) 0.000 0.006(5) 0.000
N3 0.049(5) 0.053(5) 0.048(5) 0.007(4) 0.016(4) 0.008(4)
C1 0.029(5) 0.016(5) 0.033(5) -0.002(5) 0.012(4) 0.001(5)
C2 0.016(5) 0.020(4) 0.036(5) 0.001(5) 0.011(4) 0.003(4)
C3 0.025(5) 0.030(6) 0.041(5) -0.013(4) 0.002(4) -0.003(4)
C4 0.032(5) 0.021(5) 0.038(5) -0.007(4) 0.007(5) -0.011(4)
C5 0.027(5) 0.018(4) 0.037(5) 0.002(5) 0.007(4) 0.005(4)
C6 0.027(5) 0.023(5) 0.044(5) -0.005(4) 0.011(4) 0.003(4)
C7 0.030(5) 0.022(5) 0.039(5) 0.000(4) 0.006(5) -0.006(4)
C8 0.018(5) 0.025(4) 0.044(6) 0.008(4) 0.009(5) -0.002(4)
C9 0.029(6) 0.042(5) 0.037(6) 0.006(5) 0.008(5) 0.006(4)
C10 0.039(6) 0.058(6) 0.044(5) 0.001(5) -0.004(6) 0.005(5)
C11 0.034(6) 0.035(6) 0.066(7) 0.002(5) -0.010(5) -0.004(4)
C12 0.027(6) 0.033(6) 0.063(7) 0.006(5) 0.013(5) 0.003(4)
C13 0.032(5) 0.016(5) 0.051(5) 0.001(4) 0.003(5) -0.003(4)
C14 0.017(4) 0.024(6) 0.036(6) 0.017(5) -0.013(4) -0.006(5)
C15 0.028(4) 0.025(5) 0.021(5) 0.005(5) 0.004(4) -0.005(4)
C16 0.033(5) 0.018(6) 0.033(6) 0.010(4) 0.002(4) -0.004(4)
C17 0.027(4) 0.014(6) 0.040(6) 0.003(4) 0.002(4) 0.004(4)
C18 0.034(5) 0.030(6) 0.034(5) 0.005(5) 0.003(4) -0.006(5)
C19 0.061(6) 0.011(6) 0.045(6) 0.007(4) 0.003(5) 0.005(5)
C20 0.043(5) 0.028(6) 0.025(5) 0.002(5) 0.006(4) 0.001(4)
C21 0.038(4) 0.024(5) 0.037(6) 0.006(4) 0.008(4) -0.007(4)
C22 0.064(11) 0.033(10) 0.047(11) 0.024(8) 0.029(9) 0.012(9)
C23 0.054(11) 0.070(14) 0.053(12) 0.002(11) 0.024(11) 0.013(10)
C24 0.047(6) 0.055(8) 0.044(6) 0.013(6) 0.012(5) 0.005(5)
C25 0.055(13) 0.040(13) 0.040(14) 0.028(9) 0.013(12) -0.004(11)
C26 0.047(13) 0.035(12) 0.032(12) 0.019(9) 0.007(11) 0.010(9)
C27 0.031(8) 0.021(8) 0.036(8) -0.006(7) -0.017(7) 0.009(7)
C28 0.015(7) 0.010(7) 0.028(7) 0.008(7) -0.005(6) 0.002(6)
C29 0.048(8) 0.032(8) 0.042(8) -0.004(7) 0.022(7) -0.003(7)
C30 0.028(7) 0.023(7) 0.027(7) 0.004(7) 0.010(6) -0.008(7)
C31 0.023(7) 0.024(8) 0.057(9) 0.001(7) 0.023(7) -0.004(7)
C32 0.023(7) 0.008(7) 0.034(8) 0.000(7) 0.010(7) 0.006(7)
C33 0.044(6) 0.083(9) 0.067(8) 0.023(6) 0.015(5) 0.002(6)
C34 0.049(6) 0.079(7) 0.051(6) 0.009(5) -0.002(5) -0.008(5)
C35 0.082(7) 0.072(8) 0.071(7) -0.008(6) 0.026(6) 0.004(5)
C22A 0.039(5) 0.024(6) 0.038(6) 0.006(5) 0.008(5) -0.006(5)
C23A 0.041(5) 0.024(6) 0.038(6) 0.004(5) 0.007(5) -0.005(5)
C25A 0.030(13) 0.031(14) 0.032(14) 0.002(11) 0.020(12) -0.002(10)
C26A 0.012(12) 0.037(16) 0.032(15) -0.016(12) -0.005(11) 0.010(10)

loop_
_atom_type_symbol
_atom_type_description
_atom_type_scat_dispersion_real
_atom_type_scat_dispersion_imag
_atom_type_scat_source
C C 0.0033 0.0016 'International Tables Vol C Tables 4.2.6.8 and 6.1.1.4'
H H 0.0000 0.0000 'International Tables Vol C Tables 4.2.6.8 and 6.1.1.4'
N N 0.0061 0.0033 'International Tables Vol C Tables 4.2.6.8 and 6.1.1.4'
O O 0.0106 0.0060 'International Tables Vol C Tables 4.2.6.8 and 6.1.1.4'
Zn Zn 0.2839 1.4301 'International Tables Vol C Tables 4.2.6.8 and 6.1.1.4'

loop_
_geom_angle_atom_site_label_1
_geom_angle_atom_site_label_2
_geom_angle_atom_site_label_3
_geom_angle
_geom_angle_site_symmetry_1
_geom_angle_site_symmetry_3
O1 Zn1 O1 161.2(3) . 2
O1 Zn1 O3 88.72(17) . 2
O1 Zn1 O3 87.64(17) 2 2
O1 Zn1 O3 87.64(17) . .
O1 Zn1 O3 88.72(17) 2 .
O3 Zn1 O3 157.5(3) 2 .
O1 Zn1 N1 99.38(13) . .
O1 Zn1 N1 99.38(13) 2 .
O3 Zn1 N1 101.24(13) 2 .
O3 Zn1 N1 101.24(13) . .
O4 Zn2 O4 161.1(3) 2 .
O4 Zn2 N2 99.47(14) 2 1_545
O4 Zn2 N2 99.47(14) . 1_545
O4 Zn2 O2 87.93(17) 2 .
O4 Zn2 O2 88.20(17) . .
N2 Zn2 O2 101.85(14) 1_545 .
O4 Zn2 O2 88.20(17) 2 2
O4 Zn2 O2 87.93(17) . 2
N2 Zn2 O2 101.85(14) 1_545 2
O2 Zn2 O2 156.3(3) . 2
C1 O1 Zn1 121.6(4) . .
C1 O2 Zn2 124.9(4) . .
C14 O3 Zn1 123.8(4) . .
C14 O4 Zn2 123.5(4) . .
C31 N1 C31 136.0(13) 2 .
C31 N1 C29 110.3(8) 2 2
C31 N1 C29 53.4(8) . 2
C31 N1 C29 53.4(8) 2 .
C31 N1 C29 110.3(8) . .
C29 N1 C29 141.3(13) 2 .
C31 N1 C27 53.7(8) 2 .
C31 N1 C27 108.6(8) . .
C29 N1 C27 60.0(8) 2 .
C29 N1 C27 105.0(8) . .
C31 N1 C27 108.6(8) 2 2
C31 N1 C27 53.7(8) . 2
C29 N1 C27 105.0(8) 2 2
C29 N1 C27 60.0(8) . 2
C27 N1 C27 137.2(12) . 2
C31 N1 Zn1 112.0(7) 2 .
C31 N1 Zn1 112.0(7) . .
C29 N1 Zn1 109.3(7) 2 .
C29 N1 Zn1 109.3(7) . .
C27 N1 Zn1 111.4(6) . .
C27 N1 Zn1 111.4(6) 2 .
C32 N2 C32 134.3(13) 2 .
C32 N2 C28 50.4(7) 2 .
C32 N2 C28 112.4(8) . .
C32 N2 C28 112.4(8) 2 2
C32 N2 C28 50.4(7) . 2
C28 N2 C28 141.5(12) . 2
C32 N2 C30 54.1(7) 2 .
C32 N2 C30 108.1(8) . .
C28 N2 C30 103.0(8) . .
C28 N2 C30 62.7(7) 2 .
C32 N2 C30 108.1(8) 2 2
C32 N2 C30 54.1(7) . 2
C28 N2 C30 62.7(7) . 2
C28 N2 C30 103.0(8) 2 2
C30 N2 C30 138.4(12) . 2
C32 N2 Zn2 112.9(6) 2 1_565
C32 N2 Zn2 112.9(6) . 1_565
C28 N2 Zn2 109.3(6) . 1_565
C28 N2 Zn2 109.3(6) 2 1_565
C30 N2 Zn2 110.8(6) . 1_565
C30 N2 Zn2 110.8(6) 2 1_565
C33 N3 C34 124.8(7) . .
C33 N3 C35 119.2(8) . .
C34 N3 C35 115.9(7) . .
O2 C1 O1 125.1(6) . .
O2 C1 C2 118.0(7) . .
O1 C1 C2 116.9(7) . .
C3 C2 C7 119.0(6) . .
C3 C2 C1 122.2(7) . .
C7 C2 C1 118.8(7) . .
C2 C3 C4 121.1(6) . .
C3 C4 C5 121.0(6) . .
C4 C5 C6 117.6(6) . .
C4 C5 C8 122.2(7) . .
C6 C5 C8 120.1(7) . .
C7 C6 C5 121.3(6) . .
C6 C7 C2 120.0(6) . .
C9 C8 C13 118.2(6) . .
C9 C8 C5 121.6(7) . .
C13 C8 C5 120.2(7) . .
C10 C9 C8 122.1(7) . .
C9 C10 C11 119.1(7) . .
C12 C11 C10 119.8(7) . .
C11 C12 C13 120.4(7) . .
C12 C13 C8 120.4(7) . .
O3 C14 O4 124.6(7) . .
O3 C14 C15 117.9(8) . .
O4 C14 C15 117.5(7) . .
C20 C15 C16 118.3(6) . .
C20 C15 C14 119.7(8) . .
C16 C15 C14 122.0(8) . .
C17 C16 C15 121.6(6) . .
C16 C17 C18 120.1(7) . .
C17 C18 C19 118.0(7) . .
C17 C18 C21 121.0(8) . .
C19 C18 C21 120.9(8) . .
C20 C19 C18 120.5(7) . .
C19 C20 C15 121.3(7) . .
C26A C21 C22A 121.2(12) . .
C26A C21 C26 43.9(7) . .
C22A C21 C26 97.3(11) . .
C26A C21 C22 98.8(11) . .
C22A C21 C22 52.5(8) . .
C26 C21 C22 114.7(10) . .
C26A C21 C18 118.8(11) . .
C22A C21 C18 119.7(10) . .
C26 C21 C18 122.6(9) . .
C22 C21 C18 122.5(8) . .
C23 C22 C21 122.0(12) . .
C24 C23 C22 117.7(12) . .
C25 C24 C23 123.0(11) . .
C25 C24 C23A 97.2(11) . .
C23 C24 C23A 50.2(8) . .
C25 C24 C25A 46.5(8) . .
C23 C24 C25A 100.6(12) . .
C23A C24 C25A 115.4(11) . .
C24 C25 C26 120.8(14) . .
C21 C26 C25 121.5(13) . .
N1 C27 C28 111.5(10) . .
N2 C28 C27 109.0(10) . .
N1 C29 C30 111.8(11) . .
C29 C30 N2 108.3(10) . .
N1 C31 C32 111.4(10) . .
N2 C32 C31 113.4(10) . .
O5 C33 N3 125.3(9) . .
C23A C22A C21 119.1(15) . .
C22A C23A C24 123.4(15) . .
C26A C25A C24 118.6(15) . .
C21 C26A C25A 122.0(16) . .

loop_
_geom_bond_atom_site_label_1
_geom_bond_atom_site_label_2
_geom_bond_distance
_geom_bond_site_symmetry_2
Zn1 O1 2.049(4) .
Zn1 O1 2.049(4) 2
Zn1 O3 2.079(4) 2
Zn1 O3 2.079(4) .
Zn1 N1 2.081(7) .
Zn2 O4 2.020(5) 2
Zn2 O4 2.020(5) .
Zn2 N2 2.039(7) 1_545
Zn2 O2 2.057(4) .
Zn2 O2 2.057(4) 2
O1 C1 1.279(8) .
O2 C1 1.262(8) .
O3 C14 1.267(8) .
O4 C14 1.292(9) .
O5 C33 1.275(10) .
N1 C31 1.399(13) 2
N1 C31 1.399(13) .
N1 C29 1.492(15) 2
N1 C29 1.492(15) .
N1 C27 1.513(13) .
N1 C27 1.513(13) 2
N2 C32 1.391(13) 2
N2 C32 1.391(13) .
N2 C28 1.497(12) .
N2 C28 1.497(12) 2
N2 C30 1.575(13) .
N2 C30 1.575(13) 2
N2 Zn2 2.039(7) 1_565
N3 C33 1.320(9) .
N3 C34 1.451(9) .
N3 C35 1.497(9) .
C1 C2 1.497(9) .
C2 C3 1.378(9) .
C2 C7 1.398(9) .
C3 C4 1.384(9) .
C4 C5 1.392(9) .
C5 C6 1.406(9) .
C5 C8 1.485(9) .
C6 C7 1.385(8) .
C8 C9 1.385(9) .
C8 C13 1.401(8) .
C9 C10 1.372(9) .
C10 C11 1.408(10) .
C11 C12 1.374(10) .
C12 C13 1.389(9) .
C14 C15 1.489(9) .
C15 C20 1.388(9) .
C15 C16 1.390(9) .
C16 C17 1.382(9) .
C17 C18 1.406(9) .
C18 C19 1.413(9) .
C18 C21 1.485(10) .
C19 C20 1.378(9) .
C21 C26A 1.33(2) .
C21 C22A 1.393(17) .
C21 C26 1.412(17) .
C21 C22 1.448(14) .
C22 C23 1.412(17) .
C23 C24 1.392(16) .
C24 C25 1.307(17) .
C24 C23A 1.436(18) .
C24 C25A 1.44(2) .
C25 C26 1.416(19) .
C27 C28 1.529(15) .
C29 C30 1.521(16) .
C31 C32 1.508(16) .
C22A C23A 1.36(2) .
C25A C26A 1.43(2) .

loop_
_geom_torsion_atom_site_label_1
_geom_torsion_atom_site_label_2
_geom_torsion_atom_site_label_3
_geom_torsion_atom_site_label_4
_geom_torsion
_geom_torsion_site_symmetry_1
_geom_torsion_site_symmetry_4
O1 Zn1 O1 C1 26.1(4) 2 .
O3 Zn1 O1 C1 -52.7(5) 2 .
O3 Zn1 O1 C1 105.1(5) . .
N1 Zn1 O1 C1 -153.9(4) . .
O4 Zn2 O2 C1 106.7(5) 2 .
O4 Zn2 O2 C1 -54.8(5) . .
N2 Zn2 O2 C1 -154.1(5) 1_545 .
O2 Zn2 O2 C1 25.9(5) 2 .
O1 Zn1 O3 C14 -56.5(5) . .
O1 Zn1 O3 C14 105.1(5) 2 .
O3 Zn1 O3 C14 24.4(5) 2 .
N1 Zn1 O3 C14 -155.6(5) . .
O4 Zn2 O4 C14 25.8(4) 2 .
N2 Zn2 O4 C14 -154.2(4) 1_545 .
O2 Zn2 O4 C14 104.1(5) . .
O2 Zn2 O4 C14 -52.5(5) 2 .
O1 Zn1 N1 C31 51.9(8) . 2
O1 Zn1 N1 C31 -128.1(8) 2 2
O3 Zn1 N1 C31 -38.6(8) 2 2
O3 Zn1 N1 C31 141.4(8) . 2
O1 Zn1 N1 C31 -128.1(8) . .
O1 Zn1 N1 C31 51.9(8) 2 .
O3 Zn1 N1 C31 141.4(8) 2 .
O3 Zn1 N1 C31 -38.6(8) . .
O1 Zn1 N1 C29 -70.7(7) . 2
O1 Zn1 N1 C29 109.3(7) 2 2
O3 Zn1 N1 C29 -161.2(7) 2 2
O3 Zn1 N1 C29 18.8(7) . 2
O1 Zn1 N1 C29 109.3(7) . .
O1 Zn1 N1 C29 -70.7(7) 2 .
O3 Zn1 N1 C29 18.8(7) 2 .
O3 Zn1 N1 C29 -161.2(7) . .
O1 Zn1 N1 C27 -6.3(7) . .
O1 Zn1 N1 C27 173.7(7) 2 .
O3 Zn1 N1 C27 -96.8(7) 2 .
O3 Zn1 N1 C27 83.2(7) . .
O1 Zn1 N1 C27 173.7(7) . 2
O1 Zn1 N1 C27 -6.3(7) 2 2
O3 Zn1 N1 C27 83.2(7) 2 2
O3 Zn1 N1 C27 -96.8(7) . 2
Zn2 O2 C1 O1 -15.3(9) . .
Zn2 O2 C1 C2 164.6(4) . .
Zn1 O1 C1 O2 -16.4(9) . .
Zn1 O1 C1 C2 163.7(4) . .
O2 C1 C2 C3 -157.3(6) . .
O1 C1 C2 C3 22.7(9) . .
O2 C1 C2 C7 21.8(9) . .
O1 C1 C2 C7 -158.3(6) . .
C7 C2 C3 C4 -0.4(10) . .
C1 C2 C3 C4 178.6(6) . .
C2 C3 C4 C5 1.5(10) . .
C3 C4 C5 C6 -1.5(10) . .
C3 C4 C5 C8 -178.7(6) . .
C4 C5 C6 C7 0.6(10) . .
C8 C5 C6 C7 177.8(6) . .
C5 C6 C7 C2 0.4(10) . .
C3 C2 C7 C6 -0.5(10) . .
C1 C2 C7 C6 -179.6(6) . .
C4 C5 C8 C9 43.4(10) . .
C6 C5 C8 C9 -133.7(7) . .
C4 C5 C8 C13 -137.9(7) . .
C6 C5 C8 C13 45.1(9) . .
C13 C8 C9 C10 -1.3(11) . .
C5 C8 C9 C10 177.5(7) . .
C8 C9 C10 C11 0.2(12) . .
C9 C10 C11 C12 0.7(11) . .
C10 C11 C12 C13 -0.4(11) . .
C11 C12 C13 C8 -0.7(10) . .
C9 C8 C13 C12 1.5(10) . .
C5 C8 C13 C12 -177.3(6) . .
Zn1 O3 C14 O4 -14.1(9) . .
Zn1 O3 C14 C15 166.8(4) . .
Zn2 O4 C14 O3 -16.5(8) . .
Zn2 O4 C14 C15 162.6(4) . .
O3 C14 C15 C20 -176.3(6) . .
O4 C14 C15 C20 4.5(8) . .
O3 C14 C15 C16 2.8(9) . .
O4 C14 C15 C16 -176.3(6) . .
C20 C15 C16 C17 1.0(10) . .
C14 C15 C16 C17 -178.2(5) . .
C15 C16 C17 C18 0.3(10) . .
C16 C17 C18 C19 -0.8(10) . .
C16 C17 C18 C21 176.0(6) . .
C17 C18 C19 C20 0.0(10) . .
C21 C18 C19 C20 -176.8(6) . .
C18 C19 C20 C15 1.4(10) . .
C16 C15 C20 C19 -1.8(10) . .
C14 C15 C20 C19 177.4(6) . .
C17 C18 C21 C26A 153.1(11) . .
C19 C18 C21 C26A -30.3(14) . .
C17 C18 C21 C22A -32.9(12) . .
C19 C18 C21 C22A 143.7(10) . .
C17 C18 C21 C26 -155.5(12) . .
C19 C18 C21 C26 21.1(15) . .
C17 C18 C21 C22 29.2(12) . .
C19 C18 C21 C22 -154.1(9) . .
C26A C21 C22 C23 48.8(18) . .
C22A C21 C22 C23 -74.0(16) . .
C26 C21 C22 C23 6(2) . .
C18 C21 C22 C23 -178.6(11) . .
C21 C22 C23 C24 -3(2) . .
C22 C23 C24 C25 0(2) . .
C22 C23 C24 C23A 69.9(15) . .
C22 C23 C24 C25A -44.4(18) . .
C23 C24 C25 C26 -1(3) . .
C23A C24 C25 C26 -48(2) . .
C25A C24 C25 C26 70(2) . .
C26A C21 C26 C25 -83(2) . .
C22A C21 C26 C25 45(2) . .
C22 C21 C26 C25 -7(2) . .
C18 C21 C26 C25 177.5(14) . .
C24 C25 C26 C21 5(3) . .
C31 N1 C27 C28 74.8(14) 2 .
C31 N1 C27 C28 -59.2(13) . .
C29 N1 C27 C28 -82.3(13) 2 .
C29 N1 C27 C28 58.8(14) . .
C27 N1 C27 C28 -2.9(9) 2 .
Zn1 N1 C27 C28 177.1(9) . .
C32 N2 C28 C27 -78.7(13) 2 .
C32 N2 C28 C27 51.0(13) . .
C28 N2 C28 C27 -2.9(9) 2 .
C30 N2 C28 C27 -65.1(12) . .
C30 N2 C28 C27 73.1(11) 2 .
Zn2 N2 C28 C27 177.1(9) 1_565 .
N1 C27 C28 N2 5.0(16) . .
C31 N1 C29 C30 -76.6(13) 2 .
C31 N1 C29 C30 56.2(13) . .
C29 N1 C29 C30 -0.1(9) 2 .
C27 N1 C29 C30 -60.5(13) . .
C27 N1 C29 C30 75.8(12) 2 .
Zn1 N1 C29 C30 179.9(9) . .
N1 C29 C30 N2 0.2(15) . .
C32 N2 C30 C29 76.1(13) 2 .
C32 N2 C30 C29 -56.0(12) . .
C28 N2 C30 C29 63.2(12) . .
C28 N2 C30 C29 -78.5(12) 2 .
C30 N2 C30 C29 -0.1(9) 2 .
Zn2 N2 C30 C29 179.9(9) 1_565 .
C31 N1 C31 C32 1.0(11) 2 .
C29 N1 C31 C32 82.7(15) 2 .
C29 N1 C31 C32 -56.9(15) . .
C27 N1 C31 C32 57.6(15) . .
C27 N1 C31 C32 -78.0(14) 2 .
Zn1 N1 C31 C32 -179.0(11) . .
C32 N2 C32 C31 1.0(11) 2 .
C28 N2 C32 C31 -54.8(15) . .
C28 N2 C32 C31 84.4(15) 2 .
C30 N2 C32 C31 58.2(15) . .
C30 N2 C32 C31 -79.2(14) 2 .
Zn2 N2 C32 C31 -179.0(11) 1_565 .
N1 C31 C32 N2 -2(2) . .
C34 N3 C33 O5 3.2(13) . .
C35 N3 C33 O5 179.8(8) . .
C26A C21 C22A C23A -7(2) . .
C26 C21 C22A C23A -46.9(17) . .
C22 C21 C22A C23A 68.7(15) . .
C18 C21 C22A C23A 178.7(12) . .
C21 C22A C23A C24 4(2) . .
C25 C24 C23A C22A 46(2) . .
C23 C24 C23A C22A -81.6(18) . .
C25A C24 C23A C22A 1(2) . .
C25 C24 C25A C26A -78(2) . .
C23 C24 C25A C26A 48(2) . .
C23A C24 C25A C26A -3(3) . .
C22A C21 C26A C25A 6(3) . .
C26 C21 C26A C25A 71(2) . .
C22 C21 C26A C25A -45(2) . .
C18 C21 C26A C25A 179.7(15) . .
C24 C25A C26A C21 -1(3) . .
